data_4065663
loop_
_publ_author_name
'Janssen, Thomas'
'Severin, Ren\'e'
'Diekmann, Mira'
'Friedemann, Marion'
'Haase, Detlev'
'Saak, Wolfgang'
'Doye, Sven'
'Beckhaus, R\"udiger'

_publ_section_title
;
 Bis(\h5:\h1-pentafulvene)titanium Complexes: Catalysts for Intramolecular
 Alkene Hydroamination and Reagents for Selective Reactions with
 N&#x2212;H Acidic Substrates&#x2020;
;
_journal_issue 7
_journal_name_full Organometallics
_journal_page_first 1806
_journal_paper_doi 10.1021/om100056q
_journal_volume 29
_journal_year 2010
_chemical_formula_sum 'C60 H68 N2 Ti'
_chemical_formula_weight 865.06
_chemical_name_systematic
; 
 ? 
;
_space_group_IT_number 14
_symmetry_cell_setting monoclinic
_symmetry_space_group_name_Hall '-P 2ybc'
_symmetry_space_group_name_H-M 'P 1 21/c 1'
_atom_sites_solution_hydrogens geom
_atom_sites_solution_primary direct
_atom_sites_solution_secondary difmap
_audit_creation_method SHELXL-97
_cell_angle_alpha 90.00
_cell_angle_beta 97.327(8)
_cell_angle_gamma 90.00
_cell_formula_units_Z 4
_cell_length_a 14.3597(12)
_cell_length_b 20.5396(16)
_cell_length_c 17.2165(10)
_cell_measurement_temperature 153(2)
_cell_volume 5036.4(7)
_computing_cell_refinement 'IPDS (Stoe, 1999)'
_computing_data_collection 'IPDS (Stoe, 1999)'
_computing_data_reduction 'XRED (Stoe, 1997)'
_computing_molecular_graphics 'Ortep-3 for Windows (Farrugia, 1997)'
_computing_publication_material 'SHELX-97 (Sheldrick, 1997)'
_computing_structure_refinement 'SHELXL-97 (Sheldrick, 1997)'
_computing_structure_solution 'SHELXS-97 (Sheldrick, 1990)'
_diffrn_ambient_temperature 153(2)
_diffrn_measured_fraction_theta_full 0.946
_diffrn_measured_fraction_theta_max 0.939
_diffrn_measurement_device_type 'Stoe IPDS'
_diffrn_radiation_monochromator graphite
_diffrn_radiation_source 'fine-focus sealed tube'
_diffrn_radiation_type MoK\a
_diffrn_radiation_wavelength 0.71073
_diffrn_reflns_av_R_equivalents 0.2338
_diffrn_reflns_av_sigmaI/netI 0.4012
_diffrn_reflns_limit_h_max 17
_diffrn_reflns_limit_h_min -17
_diffrn_reflns_limit_k_max 25
_diffrn_reflns_limit_k_min -25
_diffrn_reflns_limit_l_max 19
_diffrn_reflns_limit_l_min -19
_diffrn_reflns_number 43875
_diffrn_reflns_theta_full 25.00
_diffrn_reflns_theta_max 26.10
_diffrn_reflns_theta_min 2.21
_exptl_absorpt_coefficient_mu 0.209
_exptl_absorpt_correction_T_max 0.9876
_exptl_absorpt_correction_T_min 0.9118
_exptl_absorpt_correction_type none
_exptl_crystal_colour red
_exptl_crystal_density_diffrn 1.141
_exptl_crystal_density_method 'not measured'
_exptl_crystal_description needle
_exptl_crystal_F_000 1856
_exptl_crystal_size_max 0.45
_exptl_crystal_size_mid 0.07
_exptl_crystal_size_min 0.06
_refine_diff_density_max 0.311
_refine_diff_density_min -0.336
_refine_diff_density_rms 0.045
_refine_ls_extinction_method none
_refine_ls_goodness_of_fit_ref 0.540
_refine_ls_hydrogen_treatment constr
_refine_ls_matrix_type full
_refine_ls_number_parameters 559
_refine_ls_number_reflns 9386
_refine_ls_number_restraints 10
_refine_ls_restrained_S_all 0.540
_refine_ls_R_factor_all 0.1825
_refine_ls_R_factor_gt 0.0467
_refine_ls_shift/su_max 0.000
_refine_ls_shift/su_mean 0.000
_refine_ls_structure_factor_coef Fsqd
_refine_ls_weighting_details 'calc w=1/[\s^2^(Fo^2^)+(0.0000P)^2^+0.0000P] where P=(Fo^2^+2Fc^2^)/3'
_refine_ls_weighting_scheme calc
_refine_ls_wR_factor_gt 0.0729
_refine_ls_wR_factor_ref 0.0961
_reflns_number_gt 2498
_reflns_number_total 9386
_reflns_threshold_expression >2sigma(I)
_cod_data_source_file om100056q_si_002.cif
_cod_data_source_block 5b
_cod_original_sg_symbol_H-M P21/c
_cod_database_code 4065663

loop_
_symmetry_equiv_pos_as_xyz
'x, y, z'
'-x, y+1/2, -z+1/2'
'-x, -y, -z'
'x, -y-1/2, z-1/2'

loop_
_atom_site_label
_atom_site_type_symbol
_atom_site_fract_x
_atom_site_fract_y
_atom_site_fract_z
_atom_site_U_iso_or_equiv
_atom_site_adp_type
_atom_site_occupancy
_atom_site_symmetry_multiplicity
_atom_site_calc_flag
_atom_site_refinement_flags
_atom_site_disorder_assembly
_atom_site_disorder_group
Ti1 Ti 0.16351(5) 0.24121(4) 0.43577(5) 0.02528(19) Uani 1 1 d . . .
N1 N 0.2637(2) 0.20960(16) 0.3730(2) 0.0284(9) Uani 1 1 d . . .
H1N H 0.3172 0.2307 0.3830 0.034 Uiso 1 1 calc R . .
N2 N 0.0739(2) 0.27275(15) 0.3444(2) 0.0295(9) Uani 1 1 d . . .
H2N H 0.0218 0.2498 0.3368 0.035 Uiso 1 1 calc R . .
C1 C 0.2652(3) 0.1608(2) 0.3165(3) 0.0282(11) Uani 1 1 d . . .
C2 C 0.3476(3) 0.1245(2) 0.3072(3) 0.0351(12) Uani 1 1 d . . .
H2 H 0.4041 0.1335 0.3404 0.042 Uiso 1 1 calc R . .
C3 C 0.3470(3) 0.0761(2) 0.2503(3) 0.0441(13) Uani 1 1 d . . .
H3 H 0.4031 0.0526 0.2460 0.053 Uiso 1 1 calc R . .
C4 C 0.2674(3) 0.0615(2) 0.2005(3) 0.0387(13) Uani 1 1 d . . .
C5 C 0.1859(3) 0.0970(2) 0.2076(3) 0.0365(12) Uani 1 1 d . . .
H5 H 0.1302 0.0874 0.1735 0.044 Uiso 1 1 calc R . .
C6 C 0.1839(3) 0.1465(2) 0.2635(3) 0.0326(12) Uani 1 1 d . . .
H6 H 0.1278 0.1706 0.2659 0.039 Uiso 1 1 calc R . .
C7 C 0.2649(4) 0.0093(3) 0.1378(3) 0.0611(16) Uani 1 1 d . . .
H7A H 0.2203 -0.0248 0.1481 0.073 Uiso 1 1 calc R . .
H7B H 0.3276 -0.0097 0.1385 0.073 Uiso 1 1 calc R . .
H7C H 0.2450 0.0287 0.0864 0.073 Uiso 1 1 calc R . .
C8 C 0.0766(3) 0.32390(19) 0.2897(3) 0.0274(11) Uani 1 1 d . . .
C9 C 0.1614(3) 0.3427(2) 0.2637(3) 0.0319(12) Uani 1 1 d . . .
H9 H 0.2173 0.3191 0.2802 0.038 Uiso 1 1 calc R . .
C10 C 0.1635(3) 0.3961(2) 0.2137(3) 0.0356(12) Uani 1 1 d . . .
H10 H 0.2222 0.4091 0.1989 0.043 Uiso 1 1 calc R . .
C11 C 0.0838(3) 0.4310(2) 0.1848(3) 0.0331(11) Uani 1 1 d . . .
C12 C -0.0003(3) 0.4094(2) 0.2082(3) 0.0379(12) Uani 1 1 d . . .
H12 H -0.0568 0.4314 0.1890 0.046 Uiso 1 1 calc R . .
C13 C -0.0046(3) 0.3575(2) 0.2583(3) 0.0360(12) Uani 1 1 d . . .
H13 H -0.0638 0.3442 0.2718 0.043 Uiso 1 1 calc R . .
C14 C 0.0884(4) 0.4876(2) 0.1304(3) 0.0544(15) Uani 1 1 d . . .
H14A H 0.1242 0.5231 0.1581 0.065 Uiso 1 1 calc R . .
H14B H 0.0247 0.5027 0.1119 0.065 Uiso 1 1 calc R . .
H14C H 0.1194 0.4741 0.0854 0.065 Uiso 1 1 calc R . .
C15 C 0.3055(3) 0.29375(19) 0.5104(3) 0.0240(10) Uani 1 1 d . . .
C16 C 0.2697(3) 0.33526(19) 0.4463(3) 0.0265(10) Uani 1 1 d . . .
H16 H 0.3020 0.3468 0.4034 0.032 Uiso 1 1 calc R . .
C17 C 0.1788(3) 0.3561(2) 0.4576(3) 0.0328(12) Uani 1 1 d . . .
H17 H 0.1399 0.3844 0.4241 0.039 Uiso 1 1 calc R . .
C18 C 0.1560(3) 0.3277(2) 0.5267(3) 0.0339(12) Uani 1 1 d . . .
H18 H 0.0984 0.3328 0.5477 0.041 Uiso 1 1 calc R . .
C19 C 0.2338(3) 0.2902(2) 0.5600(3) 0.0295(11) Uani 1 1 d . . .
H19 H 0.2375 0.2665 0.6076 0.035 Uiso 1 1 calc R . .
C20 C 0.4047(3) 0.26824(19) 0.5275(3) 0.0279(11) Uani 1 1 d . . .
H20 H 0.4169 0.2423 0.4807 0.033 Uiso 1 1 calc R . .
C21 C 0.4177(3) 0.22159(19) 0.5980(3) 0.0272(11) Uani 1 1 d . . .
C22 C 0.4263(3) 0.1551(2) 0.5895(3) 0.0366(12) Uani 1 1 d . . .
H22 H 0.4244 0.1375 0.5383 0.044 Uiso 1 1 calc R . .
C23 C 0.4378(3) 0.1130(2) 0.6538(3) 0.0390(13) Uani 1 1 d . . .
H23 H 0.4439 0.0675 0.6461 0.047 Uiso 1 1 calc R . .
C24 C 0.4402(3) 0.1382(2) 0.7297(3) 0.0392(13) Uani 1 1 d . . .
C25 C 0.4305(3) 0.2047(2) 0.7379(3) 0.0383(12) Uani 1 1 d . . .
H25 H 0.4318 0.2224 0.7890 0.046 Uiso 1 1 calc R . .
C26 C 0.4189(2) 0.2468(2) 0.6734(3) 0.0330(11) Uani 1 1 d . . .
H26 H 0.4118 0.2922 0.6809 0.040 Uiso 1 1 calc R . .
C27 C 0.4536(3) 0.0924(2) 0.7995(3) 0.0556(15) Uani 1 1 d . . .
H27A H 0.3921 0.0797 0.8136 0.067 Uiso 1 1 calc R . .
H27B H 0.4897 0.1145 0.8440 0.067 Uiso 1 1 calc R . .
H27C H 0.4876 0.0535 0.7860 0.067 Uiso 1 1 calc R . .
C28 C 0.4764(2) 0.3244(2) 0.5354(3) 0.0273(11) Uani 1 1 d . . .
C29 C 0.4549(3) 0.3851(2) 0.5640(3) 0.0343(12) Uani 1 1 d . . .
H29 H 0.3936 0.3925 0.5774 0.041 Uiso 1 1 calc R . .
C30 C 0.5208(3) 0.4360(2) 0.5736(3) 0.0330(11) Uani 1 1 d . . .
H30 H 0.5031 0.4772 0.5920 0.040 Uiso 1 1 calc R . .
C31 C 0.6127(3) 0.4260(2) 0.5561(3) 0.0318(11) Uani 1 1 d . . .
C32 C 0.6331(3) 0.3649(2) 0.5284(3) 0.0448(14) Uani 1 1 d . . .
H32 H 0.6949 0.3566 0.5164 0.054 Uiso 1 1 calc R . .
C33 C 0.5676(3) 0.3156(2) 0.5175(3) 0.0486(15) Uani 1 1 d . . .
H33 H 0.5849 0.2749 0.4974 0.058 Uiso 1 1 calc R . .
C34 C 0.6847(3) 0.4804(2) 0.5676(3) 0.0414(13) Uani 1 1 d . . .
H34A H 0.6554 0.5214 0.5483 0.050 Uiso 1 1 calc R . .
H34B H 0.7373 0.4703 0.5386 0.050 Uiso 1 1 calc R . .
H34C H 0.7078 0.4846 0.6235 0.050 Uiso 1 1 calc R . .
C35 C 0.0171(3) 0.1907(2) 0.4719(3) 0.0262(11) Uani 1 1 d . . .
C36 C 0.0864(3) 0.1890(2) 0.5386(3) 0.0314(11) Uani 1 1 d . . .
H36 H 0.0830 0.2104 0.5871 0.038 Uiso 1 1 calc R . .
C37 C 0.1624(3) 0.1493(2) 0.5198(3) 0.0317(12) Uani 1 1 d . . .
H37 H 0.2189 0.1409 0.5534 0.038 Uiso 1 1 calc R . .
C38 C 0.1400(3) 0.12460(19) 0.4432(3) 0.0313(12) Uani 1 1 d . . .
H38 H 0.1774 0.0964 0.4162 0.038 Uiso 1 1 calc R . .
C39 C 0.0509(3) 0.15008(19) 0.4148(3) 0.0297(11) Uani 1 1 d . . .
H39 H 0.0181 0.1413 0.3644 0.036 Uiso 1 1 calc R . .
C40 C -0.0807(3) 0.22077(18) 0.4671(3) 0.0264(11) Uani 1 1 d . . .
H40 H -0.0998 0.2326 0.4110 0.032 Uiso 1 1 calc R . .
C41 C -0.0824(2) 0.28361(19) 0.5142(3) 0.0282(11) Uani 1 1 d . . .
C42 C -0.0776(3) 0.2824(2) 0.5962(3) 0.0327(12) Uani 1 1 d . . .
H42 H -0.0787 0.2420 0.6230 0.039 Uiso 1 1 calc R . .
C43 C -0.0711(3) 0.3415(2) 0.6386(3) 0.0443(14) Uani 1 1 d . . .
H43 H -0.0667 0.3398 0.6941 0.053 Uiso 1 1 calc R . .
C44 C -0.0709(3) 0.4011(2) 0.6031(4) 0.0431(14) Uani 1 1 d . . .
C45 C -0.0799(3) 0.4025(2) 0.5226(3) 0.0428(14) Uani 1 1 d . . .
H45 H -0.0826 0.4433 0.4964 0.051 Uiso 1 1 calc R . .
C46 C -0.0852(3) 0.3445(2) 0.4779(3) 0.0323(11) Uani 1 1 d . . .
H46 H -0.0909 0.3471 0.4224 0.039 Uiso 1 1 calc R . .
C47 C -0.0645(3) 0.4632(3) 0.6524(4) 0.071(2) Uani 1 1 d . . .
H47A H -0.0513 0.5003 0.6198 0.086 Uiso 1 1 calc R . .
H47B H -0.0139 0.4587 0.6960 0.086 Uiso 1 1 calc R . .
H47C H -0.1242 0.4703 0.6731 0.086 Uiso 1 1 calc R . .
C48 C -0.1537(3) 0.17013(19) 0.4891(2) 0.0265(10) Uani 1 1 d . . .
C49 C -0.2483(3) 0.1869(2) 0.4816(3) 0.0561(16) Uani 1 1 d . . .
H49 H -0.2676 0.2295 0.4653 0.067 Uiso 1 1 calc R . .
C50 C -0.3146(3) 0.1414(3) 0.4982(4) 0.0689(19) Uani 1 1 d . . .
H50 H -0.3787 0.1542 0.4927 0.083 Uiso 1 1 calc R . .
C51 C -0.2927(3) 0.0797(2) 0.5217(3) 0.0458(14) Uani 1 1 d . . .
C52 C -0.1994(3) 0.0632(2) 0.5297(3) 0.0432(14) Uani 1 1 d . . .
H52 H -0.1814 0.0205 0.5471 0.052 Uiso 1 1 calc R . .
C53 C -0.1290(3) 0.1072(2) 0.5129(3) 0.0338(12) Uani 1 1 d . . .
H53 H -0.0652 0.0939 0.5180 0.041 Uiso 1 1 calc R . .
C54 C -0.3674(3) 0.0316(3) 0.5400(4) 0.078(2) Uani 1 1 d . . .
H54A H -0.3567 -0.0105 0.5159 0.094 Uiso 1 1 calc R . .
H54B H -0.4296 0.0481 0.5190 0.094 Uiso 1 1 calc R . .
H54C H -0.3639 0.0262 0.5968 0.094 Uiso 1 1 calc R . .
C55A C 0.7316(7) 0.1319(4) 0.7171(7) 0.0734(17) Uiso 0.578(5) 1 d PD A 1
H55A H 0.6853 0.0976 0.7023 0.110 Uiso 0.578(5) 1 calc PR A 1
H55B H 0.7702 0.1199 0.7661 0.110 Uiso 0.578(5) 1 calc PR A 1
H55C H 0.7718 0.1372 0.6756 0.110 Uiso 0.578(5) 1 calc PR A 1
C56A C 0.6805(6) 0.1964(3) 0.7287(6) 0.0734(17) Uiso 0.578(5) 1 d PD A 1
H56A H 0.6448 0.1903 0.7736 0.088 Uiso 0.578(5) 1 calc PR A 1
H56B H 0.6337 0.2028 0.6818 0.088 Uiso 0.578(5) 1 calc PR A 1
C57A C 0.7354(5) 0.2606(4) 0.7425(6) 0.0734(17) Uiso 0.578(5) 1 d PD A 1
H57A H 0.7645 0.2729 0.6955 0.088 Uiso 0.578(5) 1 calc PR A 1
H57B H 0.7853 0.2564 0.7875 0.088 Uiso 0.578(5) 1 calc PR A 1
C58A C 0.6623(6) 0.3118(3) 0.7597(7) 0.0734(17) Uiso 0.578(5) 1 d PD A 1
H58A H 0.6107 0.3146 0.7158 0.088 Uiso 0.578(5) 1 calc PR A 1
H58B H 0.6354 0.3009 0.8082 0.088 Uiso 0.578(5) 1 calc PR A 1
C59A C 0.7177(6) 0.3761(4) 0.7691(7) 0.0734(17) Uiso 0.578(5) 1 d PD A 1
H59A H 0.7704 0.3716 0.8118 0.088 Uiso 0.578(5) 1 calc PR A 1
H59B H 0.7444 0.3858 0.7201 0.088 Uiso 0.578(5) 1 calc PR A 1
C60A C 0.6537(8) 0.4325(4) 0.7879(8) 0.0734(17) Uiso 0.578(5) 1 d PD A 1
H60A H 0.6901 0.4729 0.7938 0.110 Uiso 0.578(5) 1 calc PR A 1
H60B H 0.6279 0.4231 0.8368 0.110 Uiso 0.578(5) 1 calc PR A 1
H60C H 0.6021 0.4374 0.7452 0.110 Uiso 0.578(5) 1 calc PR A 1
C55B C 0.6983(12) 0.1482(7) 0.7494(11) 0.107(3) Uiso 0.422(5) 1 d PD A 2
H55D H 0.6975 0.1175 0.7930 0.160 Uiso 0.422(5) 1 calc PR A 2
H55E H 0.7478 0.1357 0.7181 0.160 Uiso 0.422(5) 1 calc PR A 2
H55F H 0.6374 0.1472 0.7165 0.160 Uiso 0.422(5) 1 calc PR A 2
C56B C 0.7173(12) 0.2174(7) 0.7820(9) 0.107(3) Uiso 0.42 1 d PD A 2
H56C H 0.7813 0.2206 0.8108 0.128 Uiso 0.422(5) 1 calc PR A 2
H56D H 0.6712 0.2295 0.8177 0.128 Uiso 0.422(5) 1 calc PR A 2
C57B C 0.7069(12) 0.2615(6) 0.7091(9) 0.107(3) Uiso 0.42 1 d PD A 2
H57C H 0.6454 0.2551 0.6768 0.128 Uiso 0.422(5) 1 calc PR A 2
H57D H 0.7579 0.2537 0.6765 0.128 Uiso 0.422(5) 1 calc PR A 2
C58B C 0.7146(10) 0.3296(7) 0.7467(11) 0.107(3) Uiso 0.42 1 d PD A 2
H58C H 0.7700 0.3293 0.7872 0.128 Uiso 0.422(5) 1 calc PR A 2
H58D H 0.7283 0.3608 0.7057 0.128 Uiso 0.422(5) 1 calc PR A 2
C59B C 0.6315(10) 0.3572(7) 0.7847(10) 0.107(3) Uiso 0.42 1 d PD A 2
H59C H 0.6248 0.3299 0.8311 0.128 Uiso 0.422(5) 1 calc PR A 2
H59D H 0.5742 0.3504 0.7471 0.128 Uiso 0.422(5) 1 calc PR A 2
C60B C 0.6313(15) 0.4287(7) 0.8113(12) 0.107(3) Uiso 0.42 1 d PD A 2
H60D H 0.5728 0.4380 0.8329 0.160 Uiso 0.422(5) 1 calc PR A 2
H60E H 0.6361 0.4573 0.7663 0.160 Uiso 0.422(5) 1 calc PR A 2
H60F H 0.6849 0.4364 0.8515 0.160 Uiso 0.422(5) 1 calc PR A 2

loop_
_atom_site_aniso_label
_atom_site_aniso_U_11
_atom_site_aniso_U_22
_atom_site_aniso_U_33
_atom_site_aniso_U_23
_atom_site_aniso_U_13
_atom_site_aniso_U_12
Ti1 0.0262(4) 0.0264(4) 0.0230(5) 0.0007(4) 0.0023(3) -0.0009(4)
N1 0.0263(19) 0.031(2) 0.027(3) 0.0018(17) 0.0018(16) -0.0066(16)
N2 0.0277(18) 0.029(2) 0.030(3) 0.0015(17) -0.0003(15) -0.0068(15)
C1 0.030(2) 0.029(3) 0.026(3) -0.001(2) 0.005(2) -0.0022(19)
C2 0.037(3) 0.035(3) 0.033(4) -0.001(2) 0.005(2) 0.001(2)
C3 0.049(3) 0.052(3) 0.032(4) -0.007(3) 0.005(2) 0.014(3)
C4 0.046(3) 0.039(3) 0.031(4) -0.006(2) 0.007(2) -0.013(2)
C5 0.039(3) 0.039(3) 0.031(4) -0.004(2) 0.003(2) -0.006(2)
C6 0.029(2) 0.040(3) 0.030(4) 0.001(2) 0.006(2) 0.001(2)
C7 0.085(4) 0.058(4) 0.042(4) -0.018(3) 0.015(3) -0.008(3)
C8 0.035(2) 0.018(2) 0.029(3) 0.000(2) 0.000(2) -0.0021(19)
C9 0.034(2) 0.034(3) 0.028(4) 0.005(2) 0.004(2) 0.001(2)
C10 0.046(3) 0.035(3) 0.028(4) -0.001(2) 0.012(2) -0.015(2)
C11 0.052(3) 0.024(2) 0.022(3) 0.003(2) 0.001(2) -0.003(2)
C12 0.046(3) 0.032(3) 0.032(4) 0.003(2) -0.004(2) 0.014(2)
C13 0.042(3) 0.039(3) 0.025(3) 0.003(2) -0.003(2) 0.004(2)
C14 0.089(4) 0.034(3) 0.042(4) 0.007(3) 0.016(3) 0.006(3)
C15 0.022(2) 0.027(2) 0.023(3) 0.0003(19) 0.0017(19) 0.0000(18)
C16 0.026(2) 0.028(3) 0.026(3) 0.003(2) 0.0043(19) -0.0022(18)
C17 0.030(2) 0.028(3) 0.038(4) -0.003(2) -0.002(2) 0.0000(19)
C18 0.033(3) 0.040(3) 0.028(4) -0.006(2) 0.002(2) 0.004(2)
C19 0.034(2) 0.033(3) 0.020(3) -0.001(2) -0.004(2) -0.002(2)
C20 0.032(2) 0.023(2) 0.027(3) -0.002(2) -0.0003(19) 0.0002(19)
C21 0.026(2) 0.023(3) 0.031(3) -0.002(2) -0.001(2) -0.0029(17)
C22 0.041(3) 0.035(3) 0.033(4) -0.005(2) 0.001(2) 0.000(2)
C23 0.048(3) 0.021(3) 0.049(4) 0.001(2) 0.011(2) 0.003(2)
C24 0.036(3) 0.044(3) 0.038(4) 0.008(3) 0.007(2) 0.006(2)
C25 0.049(3) 0.041(3) 0.025(4) -0.003(2) 0.002(2) 0.001(2)
C26 0.028(2) 0.032(3) 0.038(3) -0.002(2) 0.0013(19) 0.003(2)
C27 0.065(3) 0.050(4) 0.052(5) 0.013(3) 0.008(3) 0.008(3)
C28 0.020(2) 0.030(3) 0.030(3) 0.000(2) -0.0045(19) 0.0015(18)
C29 0.029(2) 0.035(3) 0.039(4) -0.005(2) 0.002(2) 0.004(2)
C30 0.035(3) 0.033(3) 0.032(3) -0.001(2) 0.006(2) -0.002(2)
C31 0.023(2) 0.036(3) 0.035(3) 0.006(2) -0.004(2) -0.005(2)
C32 0.022(2) 0.042(3) 0.072(5) -0.002(3) 0.011(2) 0.001(2)
C33 0.035(3) 0.039(3) 0.076(5) -0.014(3) 0.018(3) -0.001(2)
C34 0.033(3) 0.052(3) 0.039(4) 0.005(3) 0.002(2) -0.005(2)
C35 0.025(2) 0.032(3) 0.023(3) 0.001(2) 0.0073(19) 0.0011(19)
C36 0.023(2) 0.043(3) 0.029(3) 0.005(2) 0.009(2) 0.001(2)
C37 0.033(2) 0.029(3) 0.033(4) 0.008(2) 0.007(2) 0.002(2)
C38 0.040(3) 0.022(2) 0.035(4) 0.003(2) 0.016(2) 0.0008(19)
C39 0.032(2) 0.028(2) 0.029(3) -0.001(2) 0.005(2) -0.007(2)
C40 0.031(2) 0.022(2) 0.025(3) -0.0010(19) -0.0031(19) 0.0031(17)
C41 0.013(2) 0.034(3) 0.037(4) -0.004(2) 0.0004(19) -0.0005(17)
C42 0.032(2) 0.031(3) 0.035(4) -0.008(2) 0.004(2) 0.0004(19)
C43 0.035(3) 0.057(4) 0.040(4) -0.018(3) 0.002(2) 0.002(2)
C44 0.025(2) 0.040(3) 0.061(5) -0.017(3) -0.006(2) 0.008(2)
C45 0.034(3) 0.020(3) 0.074(5) 0.000(3) 0.005(3) 0.002(2)
C46 0.026(2) 0.031(3) 0.041(4) 0.003(2) 0.004(2) -0.001(2)
C47 0.047(3) 0.061(4) 0.100(6) -0.038(4) -0.010(3) 0.011(3)
C48 0.025(2) 0.028(3) 0.027(3) -0.011(2) 0.0046(19) -0.0036(18)
C49 0.030(3) 0.031(3) 0.109(5) 0.015(3) 0.015(3) 0.005(2)
C50 0.031(3) 0.051(4) 0.127(6) -0.001(4) 0.019(3) -0.004(3)
C51 0.047(3) 0.026(3) 0.070(5) -0.008(3) 0.027(3) -0.009(2)
C52 0.046(3) 0.029(3) 0.056(4) 0.004(2) 0.011(3) -0.003(2)
C53 0.031(2) 0.034(3) 0.038(4) -0.003(2) 0.009(2) 0.006(2)
C54 0.048(3) 0.056(4) 0.135(7) -0.009(4) 0.028(4) -0.017(3)

loop_
_atom_type_symbol
_atom_type_description
_atom_type_scat_dispersion_real
_atom_type_scat_dispersion_imag
_atom_type_scat_source
C C 0.0033 0.0016 'International Tables Vol C Tables 4.2.6.8 and 6.1.1.4'
H H 0.0000 0.0000 'International Tables Vol C Tables 4.2.6.8 and 6.1.1.4'
N N 0.0061 0.0033 'International Tables Vol C Tables 4.2.6.8 and 6.1.1.4'
Ti Ti 0.2776 0.4457 'International Tables Vol C Tables 4.2.6.8 and 6.1.1.4'

loop_
_geom_angle_atom_site_label_1
_geom_angle_atom_site_label_2
_geom_angle_atom_site_label_3
_geom_angle
N2 Ti1 N1 96.54(14)
N2 Ti1 C37 132.74(14)
N1 Ti1 C37 97.53(14)
N2 Ti1 C18 101.31(14)
N1 Ti1 C18 133.56(15)
C37 Ti1 C18 100.85(16)
N2 Ti1 C17 80.90(14)
N1 Ti1 C17 110.12(14)
C37 Ti1 C17 133.95(17)
C18 Ti1 C17 34.12(15)
N2 Ti1 C38 106.28(15)
N1 Ti1 C38 79.85(14)
C37 Ti1 C38 34.14(14)
C18 Ti1 C38 133.21(17)
C17 Ti1 C38 167.34(16)
N2 Ti1 C36 113.79(13)
N1 Ti1 C36 131.75(14)
C37 Ti1 C36 34.45(13)
C18 Ti1 C36 77.83(16)
C17 Ti1 C36 111.03(16)
C38 Ti1 C36 56.70(15)
N2 Ti1 C16 97.71(13)
N1 Ti1 C16 79.26(14)
C37 Ti1 C16 129.20(15)
C18 Ti1 C16 56.17(15)
C17 Ti1 C16 33.78(13)
C38 Ti1 C16 149.69(14)
C36 Ti1 C16 128.66(15)
N2 Ti1 C19 134.41(13)
N1 Ti1 C19 110.87(14)
C37 Ti1 C19 80.21(15)
C18 Ti1 C19 34.00(13)
C17 Ti1 C19 56.06(15)
C38 Ti1 C19 113.73(16)
C36 Ti1 C19 73.99(15)
C16 Ti1 C19 55.35(14)
N2 Ti1 C39 77.74(14)
N1 Ti1 C39 100.14(14)
C37 Ti1 C39 55.44(15)
C18 Ti1 C39 125.36(15)
C17 Ti1 C39 144.60(14)
C38 Ti1 C39 33.49(13)
C36 Ti1 C39 55.03(15)
C16 Ti1 C39 175.34(15)
C19 Ti1 C39 128.73(15)
N2 Ti1 C35 81.54(13)
N1 Ti1 C35 133.05(13)
C37 Ti1 C35 56.45(14)
C18 Ti1 C35 92.08(15)
C17 Ti1 C35 115.74(14)
C38 Ti1 C35 56.53(13)
C36 Ti1 C35 33.40(13)
C16 Ti1 C35 147.67(14)
C19 Ti1 C35 102.65(14)
C39 Ti1 C35 33.30(13)
N2 Ti1 C15 131.27(13)
N1 Ti1 C15 79.90(13)
C37 Ti1 C15 95.61(15)
C18 Ti1 C15 56.22(14)
C17 Ti1 C15 56.21(13)
C38 Ti1 C15 120.47(14)
C36 Ti1 C15 103.30(14)
C16 Ti1 C15 33.62(12)
C19 Ti1 C15 33.16(13)
C39 Ti1 C15 150.97(14)
C35 Ti1 C15 134.95(14)
C1 N1 Ti1 132.8(3)
C8 N2 Ti1 133.8(3)
N1 C1 C6 120.8(4)
N1 C1 C2 122.6(4)
C6 C1 C2 116.6(4)
C3 C2 C1 121.4(4)
C4 C3 C2 121.6(5)
C3 C4 C5 118.1(5)
C3 C4 C7 122.8(5)
C5 C4 C7 119.0(4)
C4 C5 C6 121.9(4)
C5 C6 C1 120.3(4)
C13 C8 C9 117.0(4)
C13 C8 N2 122.0(4)
C9 C8 N2 121.0(4)
C10 C9 C8 120.0(4)
C11 C10 C9 123.0(4)
C10 C11 C12 115.9(4)
C10 C11 C14 121.6(4)
C12 C11 C14 122.4(4)
C13 C12 C11 122.5(4)
C12 C13 C8 121.4(4)
C19 C15 C16 106.1(3)
C19 C15 C20 127.1(4)
C16 C15 C20 126.2(4)
C19 C15 Ti1 71.5(2)
C16 C15 Ti1 71.0(2)
C20 C15 Ti1 129.3(3)
C17 C16 C15 108.7(4)
C17 C16 Ti1 70.8(2)
C15 C16 Ti1 75.4(2)
C18 C17 C16 108.2(4)
C18 C17 Ti1 72.3(2)
C16 C17 Ti1 75.4(2)
C17 C18 C19 108.2(4)
C17 C18 Ti1 73.5(3)
C19 C18 Ti1 76.1(2)
C18 C19 C15 108.9(4)
C18 C19 Ti1 69.9(2)
C15 C19 Ti1 75.4(2)
C15 C20 C21 112.7(3)
C15 C20 C28 111.2(3)
C21 C20 C28 112.5(3)
C22 C21 C26 118.3(4)
C22 C21 C20 122.4(4)
C26 C21 C20 119.3(4)
C21 C22 C23 122.1(5)
C22 C23 C24 119.8(4)
C25 C24 C23 117.9(4)
C25 C24 C27 122.4(5)
C23 C24 C27 119.7(4)
C24 C25 C26 122.2(5)
C21 C26 C25 119.7(4)
C29 C28 C33 116.8(4)
C29 C28 C20 121.8(4)
C33 C28 C20 121.3(4)
C28 C29 C30 122.2(4)
C29 C30 C31 120.2(4)
C32 C31 C30 116.8(4)
C32 C31 C34 122.8(4)
C30 C31 C34 120.4(4)
C33 C32 C31 122.7(4)
C32 C33 C28 121.3(4)
C36 C35 C39 106.2(4)
C36 C35 C40 126.8(4)
C39 C35 C40 126.4(4)
C36 C35 Ti1 71.7(2)
C39 C35 Ti1 72.5(2)
C40 C35 Ti1 128.2(3)
C35 C36 C37 107.8(4)
C35 C36 Ti1 74.9(3)
C37 C36 Ti1 70.0(2)
C38 C37 C36 109.1(4)
C38 C37 Ti1 74.7(2)
C36 C37 Ti1 75.5(2)
C39 C38 C37 106.2(4)
C39 C38 Ti1 75.0(2)
C37 C38 Ti1 71.2(2)
C38 C39 C35 110.6(4)
C38 C39 Ti1 71.5(2)
C35 C39 Ti1 74.2(2)
C41 C40 C35 112.9(3)
C41 C40 C48 112.3(3)
C35 C40 C48 111.1(3)
C46 C41 C42 117.4(4)
C46 C41 C40 121.5(4)
C42 C41 C40 121.1(4)
C41 C42 C43 119.7(4)
C44 C43 C42 122.8(5)
C43 C44 C45 117.6(5)
C43 C44 C47 120.1(6)
C45 C44 C47 122.3(5)
C44 C45 C46 121.5(5)
C41 C46 C45 121.1(5)
C53 C48 C49 117.8(4)
C53 C48 C40 122.6(3)
C49 C48 C40 119.5(4)
C50 C49 C48 120.1(4)
C51 C50 C49 123.5(5)
C50 C51 C52 116.6(4)
C50 C51 C54 121.8(5)
C52 C51 C54 121.6(5)
C51 C52 C53 122.4(4)
C48 C53 C52 119.6(4)
C55A C56A C57A 120.9(7)
C56A C57A C58A 105.5(6)
C59A C58A C57A 104.5(7)
C60A C59A C58A 110.7(8)
C55B C56B C57B 104.6(12)
C56B C57B C58B 101.4(13)
C59B C58B C57B 119.6(15)
C58B C59B C60B 120.5(14)

loop_
_geom_bond_atom_site_label_1
_geom_bond_atom_site_label_2
_geom_bond_distance
Ti1 N2 2.008(3)
Ti1 N1 2.015(3)
Ti1 C37 2.379(4)
Ti1 C18 2.380(4)
Ti1 C17 2.395(4)
Ti1 C38 2.424(4)
Ti1 C36 2.451(4)
Ti1 C16 2.454(4)
Ti1 C19 2.460(4)
Ti1 C39 2.469(4)
Ti1 C35 2.492(4)
Ti1 C15 2.511(4)
N1 C1 1.399(5)
N2 C8 1.415(5)
C1 C6 1.417(5)
C1 C2 1.425(5)
C2 C3 1.395(6)
C3 C4 1.371(6)
C4 C5 1.399(6)
C4 C7 1.518(6)
C5 C6 1.403(6)
C8 C13 1.403(5)
C8 C9 1.404(5)
C9 C10 1.396(6)
C10 C11 1.389(6)
C11 C12 1.393(6)
C11 C14 1.501(6)
C12 C13 1.378(6)
C15 C19 1.419(5)
C15 C16 1.437(5)
C15 C20 1.511(5)
C16 C17 1.410(5)
C17 C18 1.401(6)
C18 C19 1.417(5)
C20 C21 1.539(5)
C20 C28 1.541(5)
C21 C22 1.380(5)
C21 C26 1.395(6)
C22 C23 1.399(6)
C23 C24 1.402(6)
C24 C25 1.382(6)
C24 C27 1.518(6)
C25 C26 1.401(6)
C28 C29 1.390(6)
C28 C33 1.395(5)
C29 C30 1.405(5)
C30 C31 1.407(5)
C31 C32 1.388(6)
C31 C34 1.518(5)
C32 C33 1.378(6)
C35 C36 1.421(5)
C35 C39 1.422(5)
C35 C40 1.527(5)
C36 C37 1.432(5)
C37 C38 1.411(6)
C38 C39 1.411(5)
C40 C41 1.526(5)
C40 C48 1.557(5)
C41 C46 1.397(5)
C41 C42 1.406(6)
C42 C43 1.414(6)
C43 C44 1.369(7)
C44 C45 1.376(7)
C44 C47 1.528(6)
C45 C46 1.413(6)
C48 C53 1.388(5)
C48 C49 1.391(5)
C49 C50 1.389(6)
C50 C51 1.355(6)
C51 C52 1.373(6)
C51 C54 1.519(6)
C52 C53 1.413(6)
C55A C56A 1.5387(10)
C56A C57A 1.5388(10)
C57A C58A 1.5399(10)
C58A C59A 1.5396(10)
C59A C60A 1.5396(10)
C55B C56B 1.5395(10)
C56B C57B 1.5398(10)
C57B C58B 1.5404(10)
C58B C59B 1.5397(10)
C59B C60B 1.5398(10)

loop_
_geom_torsion_atom_site_label_1
_geom_torsion_atom_site_label_2
_geom_torsion_atom_site_label_3
_geom_torsion_atom_site_label_4
_geom_torsion
N2 Ti1 N1 C1 -63.5(4)
C37 Ti1 N1 C1 71.3(4)
C18 Ti1 N1 C1 -175.9(4)
C17 Ti1 N1 C1 -146.2(4)
C38 Ti1 N1 C1 41.9(4)
C36 Ti1 N1 C1 66.8(4)
C16 Ti1 N1 C1 -160.1(4)
C19 Ti1 N1 C1 153.6(4)
C39 Ti1 N1 C1 15.2(4)
C35 Ti1 N1 C1 21.0(5)
C15 Ti1 N1 C1 165.7(4)
N1 Ti1 N2 C8 -67.1(4)
C37 Ti1 N2 C8 -173.7(4)
C18 Ti1 N2 C8 69.8(4)
C17 Ti1 N2 C8 42.3(4)
C38 Ti1 N2 C8 -148.4(4)
C36 Ti1 N2 C8 151.3(4)
C16 Ti1 N2 C8 12.9(4)
C19 Ti1 N2 C8 60.8(4)
C39 Ti1 N2 C8 -166.1(4)
C35 Ti1 N2 C8 160.2(4)
C15 Ti1 N2 C8 15.2(5)
Ti1 N1 C1 C6 34.3(6)
Ti1 N1 C1 C2 -147.8(3)
N1 C1 C2 C3 -180.0(4)
C6 C1 C2 C3 -2.0(7)
C1 C2 C3 C4 0.5(8)
C2 C3 C4 C5 0.5(8)
C2 C3 C4 C7 179.6(5)
C3 C4 C5 C6 0.0(7)
C7 C4 C5 C6 -179.1(5)
C4 C5 C6 C1 -1.6(7)
N1 C1 C6 C5 -179.4(4)
C2 C1 C6 C5 2.5(7)
Ti1 N2 C8 C13 -146.7(3)
Ti1 N2 C8 C9 34.0(6)
C13 C8 C9 C10 5.0(7)
N2 C8 C9 C10 -175.7(4)
C8 C9 C10 C11 -2.8(8)
C9 C10 C11 C12 -0.4(7)
C9 C10 C11 C14 -179.2(5)
C10 C11 C12 C13 1.3(7)
C14 C11 C12 C13 -179.9(5)
C11 C12 C13 C8 1.1(8)
C9 C8 C13 C12 -4.2(7)
N2 C8 C13 C12 176.5(4)
N2 Ti1 C15 C19 111.0(3)
N1 Ti1 C15 C19 -159.1(3)
C37 Ti1 C15 C19 -62.4(3)
C18 Ti1 C15 C19 36.9(2)
C17 Ti1 C15 C19 78.2(3)
C38 Ti1 C15 C19 -87.3(3)
C36 Ti1 C15 C19 -28.3(3)
C16 Ti1 C15 C19 115.1(3)
C39 Ti1 C15 C19 -66.4(4)
C35 Ti1 C15 C19 -15.8(3)
N2 Ti1 C15 C16 -4.1(3)
N1 Ti1 C15 C16 85.8(3)
C37 Ti1 C15 C16 -177.6(2)
C18 Ti1 C15 C16 -78.2(3)
C17 Ti1 C15 C16 -36.9(2)
C38 Ti1 C15 C16 157.5(2)
C36 Ti1 C15 C16 -143.5(2)
C19 Ti1 C15 C16 -115.1(3)
C39 Ti1 C15 C16 178.5(3)
C35 Ti1 C15 C16 -130.9(3)
N2 Ti1 C15 C20 -125.8(3)
N1 Ti1 C15 C20 -35.9(3)
C37 Ti1 C15 C20 60.8(4)
C18 Ti1 C15 C20 160.1(4)
C17 Ti1 C15 C20 -158.6(4)
C38 Ti1 C15 C20 35.9(4)
C36 Ti1 C15 C20 94.9(4)
C16 Ti1 C15 C20 -121.7(5)
C19 Ti1 C15 C20 123.2(5)
C39 Ti1 C15 C20 56.8(5)
C35 Ti1 C15 C20 107.4(4)
C19 C15 C16 C17 0.2(5)
C20 C15 C16 C17 -171.2(4)
Ti1 C15 C16 C17 63.5(3)
C19 C15 C16 Ti1 -63.3(3)
C20 C15 C16 Ti1 125.4(4)
N2 Ti1 C16 C17 60.7(3)
N1 Ti1 C16 C17 155.9(3)
C37 Ti1 C16 C17 -113.1(3)
C18 Ti1 C16 C17 -37.8(3)
C38 Ti1 C16 C17 -156.9(3)
C36 Ti1 C16 C17 -68.3(3)
C19 Ti1 C16 C17 -79.2(3)
C35 Ti1 C16 C17 -25.6(4)
C15 Ti1 C16 C17 -116.2(4)
N2 Ti1 C16 C15 176.9(2)
N1 Ti1 C16 C15 -87.9(2)
C37 Ti1 C16 C15 3.1(3)
C18 Ti1 C16 C15 78.4(3)
C17 Ti1 C16 C15 116.2(4)
C38 Ti1 C16 C15 -40.7(4)
C36 Ti1 C16 C15 47.9(3)
C19 Ti1 C16 C15 37.0(2)
C35 Ti1 C16 C15 90.5(3)
C15 C16 C17 C18 -1.0(5)
Ti1 C16 C17 C18 65.5(3)
C15 C16 C17 Ti1 -66.4(3)
N2 Ti1 C17 C18 126.2(3)
N1 Ti1 C17 C18 -140.1(2)
C37 Ti1 C17 C18 -17.0(3)
C38 Ti1 C17 C18 0.6(8)
C36 Ti1 C17 C18 14.1(3)
C16 Ti1 C17 C18 -114.9(4)
C19 Ti1 C17 C18 -38.0(2)
C39 Ti1 C17 C18 72.8(4)
C35 Ti1 C17 C18 50.2(3)
C15 Ti1 C17 C18 -78.2(3)
N2 Ti1 C17 C16 -118.9(3)
N1 Ti1 C17 C16 -25.2(3)
C37 Ti1 C17 C16 97.9(3)
C18 Ti1 C17 C16 114.9(4)
C38 Ti1 C17 C16 115.5(7)
C36 Ti1 C17 C16 129.0(3)
C19 Ti1 C17 C16 76.9(3)
C39 Ti1 C17 C16 -172.3(3)
C35 Ti1 C17 C16 165.1(2)
C15 Ti1 C17 C16 36.7(2)
C16 C17 C18 C19 1.4(5)
Ti1 C17 C18 C19 68.9(3)
C16 C17 C18 Ti1 -67.5(3)
N2 Ti1 C18 C17 -54.4(3)
N1 Ti1 C18 C17 56.1(3)
C37 Ti1 C18 C17 167.6(3)
C38 Ti1 C18 C17 -179.8(2)
C36 Ti1 C18 C17 -166.6(3)
C16 Ti1 C18 C17 37.4(2)
C19 Ti1 C18 C17 114.1(4)
C39 Ti1 C18 C17 -137.3(2)
C35 Ti1 C18 C17 -136.2(2)
C15 Ti1 C18 C17 78.1(3)
N2 Ti1 C18 C19 -168.4(3)
N1 Ti1 C18 C19 -57.9(3)
C37 Ti1 C18 C19 53.6(3)
C17 Ti1 C18 C19 -114.1(4)
C38 Ti1 C18 C19 66.1(3)
C36 Ti1 C18 C19 79.4(3)
C16 Ti1 C18 C19 -76.7(3)
C39 Ti1 C18 C19 108.7(3)
C35 Ti1 C18 C19 109.8(3)
C15 Ti1 C18 C19 -36.0(2)
C17 C18 C19 C15 -1.3(5)
Ti1 C18 C19 C15 65.8(3)
C17 C18 C19 Ti1 -67.1(3)
C16 C15 C19 C18 0.7(5)
C20 C15 C19 C18 171.9(4)
Ti1 C15 C19 C18 -62.3(3)
C16 C15 C19 Ti1 63.0(3)
C20 C15 C19 Ti1 -125.8(4)
N2 Ti1 C19 C18 16.0(3)
N1 Ti1 C19 C18 138.9(3)
C37 Ti1 C19 C18 -126.7(3)
C17 Ti1 C19 C18 38.1(3)
C38 Ti1 C19 C18 -133.3(3)
C36 Ti1 C19 C18 -91.9(3)
C16 Ti1 C19 C18 79.3(3)
C39 Ti1 C19 C18 -97.9(3)
C35 Ti1 C19 C18 -74.6(3)
C15 Ti1 C19 C18 116.8(4)
N2 Ti1 C19 C15 -100.9(3)
N1 Ti1 C19 C15 22.1(3)
C37 Ti1 C19 C15 116.5(3)
C18 Ti1 C19 C15 -116.8(4)
C17 Ti1 C19 C15 -78.7(3)
C38 Ti1 C19 C15 109.9(2)
C36 Ti1 C19 C15 151.3(3)
C16 Ti1 C19 C15 -37.5(2)
C39 Ti1 C19 C15 145.3(2)
C35 Ti1 C19 C15 168.6(2)
C19 C15 C20 C21 14.0(6)
C16 C15 C20 C21 -176.5(4)
Ti1 C15 C20 C21 -82.0(4)
C19 C15 C20 C28 -113.4(5)
C16 C15 C20 C28 56.2(5)
Ti1 C15 C20 C28 150.6(3)
C15 C20 C21 C22 105.7(4)
C28 C20 C21 C22 -127.7(4)
C15 C20 C21 C26 -72.8(4)
C28 C20 C21 C26 53.8(5)
C26 C21 C22 C23 -1.2(6)
C20 C21 C22 C23 -179.7(4)
C21 C22 C23 C24 0.4(7)
C22 C23 C24 C25 0.4(6)
C22 C23 C24 C27 -179.4(4)
C23 C24 C25 C26 -0.2(7)
C27 C24 C25 C26 179.5(4)
C22 C21 C26 C25 1.3(6)
C20 C21 C26 C25 179.9(3)
C24 C25 C26 C21 -0.6(6)
C15 C20 C28 C29 31.0(6)
C21 C20 C28 C29 -96.5(5)
C15 C20 C28 C33 -151.9(4)
C21 C20 C28 C33 80.7(5)
C33 C28 C29 C30 0.8(7)
C20 C28 C29 C30 178.1(4)
C28 C29 C30 C31 -1.6(7)
C29 C30 C31 C32 0.9(7)
C29 C30 C31 C34 -179.0(4)
C30 C31 C32 C33 0.5(7)
C34 C31 C32 C33 -179.6(5)
C31 C32 C33 C28 -1.3(8)
C29 C28 C33 C32 0.6(7)
C20 C28 C33 C32 -176.7(4)
N2 Ti1 C35 C36 -165.1(3)
N1 Ti1 C35 C36 103.8(3)
C37 Ti1 C35 C36 37.7(2)
C18 Ti1 C35 C36 -64.0(3)
C17 Ti1 C35 C36 -89.6(3)
C38 Ti1 C35 C36 78.9(3)
C16 Ti1 C35 C36 -74.1(3)
C19 Ti1 C35 C36 -31.4(3)
C39 Ti1 C35 C36 114.3(4)
C15 Ti1 C35 C36 -22.6(3)
N2 Ti1 C35 C39 80.5(3)
N1 Ti1 C35 C39 -10.5(3)
C37 Ti1 C35 C39 -76.7(3)
C18 Ti1 C35 C39 -178.3(3)
C17 Ti1 C35 C39 156.1(3)
C38 Ti1 C35 C39 -35.5(2)
C36 Ti1 C35 C39 -114.3(4)
C16 Ti1 C35 C39 171.6(3)
C19 Ti1 C35 C39 -145.7(3)
C15 Ti1 C35 C39 -136.9(3)
N2 Ti1 C35 C40 -42.3(4)
N1 Ti1 C35 C40 -133.4(3)
C37 Ti1 C35 C40 160.5(4)
C18 Ti1 C35 C40 58.8(4)
C17 Ti1 C35 C40 33.2(4)
C38 Ti1 C35 C40 -158.3(4)
C36 Ti1 C35 C40 122.8(5)
C16 Ti1 C35 C40 48.7(5)
C19 Ti1 C35 C40 91.4(4)
C39 Ti1 C35 C40 -122.8(5)
C15 Ti1 C35 C40 100.2(4)
C39 C35 C36 C37 2.1(5)
C40 C35 C36 C37 172.9(4)
Ti1 C35 C36 C37 -62.7(3)
C39 C35 C36 Ti1 64.8(3)
C40 C35 C36 Ti1 -124.4(4)
N2 Ti1 C36 C35 16.1(3)
N1 Ti1 C36 C35 -108.0(2)
C37 Ti1 C36 C35 -115.8(4)
C18 Ti1 C36 C35 113.2(3)
C17 Ti1 C36 C35 105.2(3)
C38 Ti1 C36 C35 -78.3(3)
C16 Ti1 C36 C35 138.8(2)
C19 Ti1 C36 C35 148.1(3)
C39 Ti1 C36 C35 -37.6(2)
C15 Ti1 C36 C35 163.8(2)
N2 Ti1 C36 C37 131.9(3)
N1 Ti1 C36 C37 7.9(3)
C18 Ti1 C36 C37 -130.9(3)
C17 Ti1 C36 C37 -139.0(3)
C38 Ti1 C36 C37 37.5(3)
C16 Ti1 C36 C37 -105.3(3)
C19 Ti1 C36 C37 -96.1(3)
C39 Ti1 C36 C37 78.2(3)
C35 Ti1 C36 C37 115.8(4)
C15 Ti1 C36 C37 -80.4(3)
C35 C36 C37 C38 -1.9(5)
Ti1 C36 C37 C38 -67.8(3)
C35 C36 C37 Ti1 65.9(3)
N2 Ti1 C37 C38 47.0(3)
N1 Ti1 C37 C38 -59.2(3)
C18 Ti1 C37 C38 163.6(3)
C17 Ti1 C37 C38 173.2(2)
C36 Ti1 C37 C38 114.9(4)
C16 Ti1 C37 C38 -141.5(2)
C19 Ti1 C37 C38 -169.2(3)
C39 Ti1 C37 C38 37.9(2)
C35 Ti1 C37 C38 78.4(3)
C15 Ti1 C37 C38 -139.7(2)
N2 Ti1 C37 C36 -67.9(3)
N1 Ti1 C37 C36 -174.1(3)
C18 Ti1 C37 C36 48.8(3)
C17 Ti1 C37 C36 58.4(3)
C38 Ti1 C37 C36 -114.9(4)
C16 Ti1 C37 C36 103.7(3)
C19 Ti1 C37 C36 75.9(3)
C39 Ti1 C37 C36 -76.9(3)
C35 Ti1 C37 C36 -36.5(2)
C15 Ti1 C37 C36 105.4(3)
C36 C37 C38 C39 0.9(5)
Ti1 C37 C38 C39 -67.4(3)
C36 C37 C38 Ti1 68.4(3)
N2 Ti1 C38 C39 -32.6(3)
N1 Ti1 C38 C39 -126.5(3)
C37 Ti1 C38 C39 113.4(4)
C18 Ti1 C38 C39 91.1(3)
C17 Ti1 C38 C39 90.7(7)
C36 Ti1 C38 C39 75.5(3)
C16 Ti1 C38 C39 -173.5(3)
C19 Ti1 C38 C39 125.0(3)
C35 Ti1 C38 C39 35.3(2)
C15 Ti1 C38 C39 161.7(2)
N2 Ti1 C38 C37 -146.0(2)
N1 Ti1 C38 C37 120.1(3)
C18 Ti1 C38 C37 -22.3(3)
C17 Ti1 C38 C37 -22.7(8)
C36 Ti1 C38 C37 -37.9(2)
C16 Ti1 C38 C37 73.0(4)
C19 Ti1 C38 C37 11.6(3)
C39 Ti1 C38 C37 -113.4(4)
C35 Ti1 C38 C37 -78.1(3)
C15 Ti1 C38 C37 48.3(3)
C37 C38 C39 C35 0.4(5)
Ti1 C38 C39 C35 -64.4(3)
C37 C38 C39 Ti1 64.8(3)
C36 C35 C39 C38 -1.5(5)
C40 C35 C39 C38 -172.4(4)
Ti1 C35 C39 C38 62.7(3)
C36 C35 C39 Ti1 -64.3(3)
C40 C35 C39 Ti1 124.9(4)
N2 Ti1 C39 C38 148.0(3)
N1 Ti1 C39 C38 53.5(3)
C37 Ti1 C39 C38 -38.7(3)
C18 Ti1 C39 C38 -116.7(3)
C17 Ti1 C39 C38 -157.8(3)
C36 Ti1 C39 C38 -81.0(3)
C19 Ti1 C39 C38 -73.9(3)
C35 Ti1 C39 C38 -118.7(4)
C15 Ti1 C39 C38 -33.9(4)
N2 Ti1 C39 C35 -93.3(3)
N1 Ti1 C39 C35 172.2(2)
C37 Ti1 C39 C35 80.0(3)
C18 Ti1 C39 C35 2.0(3)
C17 Ti1 C39 C35 -39.1(4)
C38 Ti1 C39 C35 118.7(4)
C36 Ti1 C39 C35 37.7(2)
C19 Ti1 C39 C35 44.8(3)
C15 Ti1 C39 C35 84.8(4)
C36 C35 C40 C41 37.6(6)
C39 C35 C40 C41 -153.4(4)
Ti1 C35 C40 C41 -57.5(5)
C36 C35 C40 C48 -89.6(5)
C39 C35 C40 C48 79.4(5)
Ti1 C35 C40 C48 175.3(3)
C35 C40 C41 C46 101.5(4)
C48 C40 C41 C46 -131.9(4)
C35 C40 C41 C42 -76.1(5)
C48 C40 C41 C42 50.5(5)
C46 C41 C42 C43 -3.2(5)
C40 C41 C42 C43 174.6(3)
C41 C42 C43 C44 1.2(6)
C42 C43 C44 C45 1.7(7)
C42 C43 C44 C47 179.5(4)
C43 C44 C45 C46 -2.6(7)
C47 C44 C45 C46 179.7(4)
C42 C41 C46 C45 2.4(5)
C40 C41 C46 C45 -175.4(4)
C44 C45 C46 C41 0.6(6)
C41 C40 C48 C53 -124.9(4)
C35 C40 C48 C53 2.6(6)
C41 C40 C48 C49 57.9(5)
C35 C40 C48 C49 -174.6(4)
C53 C48 C49 C50 0.2(8)
C40 C48 C49 C50 177.5(5)
C48 C49 C50 C51 -0.1(9)
C49 C50 C51 C52 0.6(9)
C49 C50 C51 C54 179.4(6)
C50 C51 C52 C53 -1.3(8)
C54 C51 C52 C53 180.0(5)
C49 C48 C53 C52 -0.8(7)
C40 C48 C53 C52 -178.1(4)
C51 C52 C53 C48 1.4(7)
C55A C56A C57A C58A -174.3(10)
C56A C57A C58A C59A -177.2(9)
C57A C58A C59A C60A -179.1(10)
C55B C56B C57B C58B 173.3(13)
C56B C57B C58B C59B -74.4(19)
C57B C58B C59B C60B -170.6(17)
